data_1540694
loop_
_publ_author_name
'Kieryk, Przemys\/law'
'Janczak, Jan'
'Panek, Jaros\/law'
'Miklitz, Marcin'
'Lisowski, Jerzy'

_publ_section_title
;
 Chiral 2 + 3 Keto-Enamine Pseudocyclophanes Derived from
 1,3,5-Triformylphloroglucinol.
;
_journal_issue 1
_journal_name_full 'Organic letters'
_journal_page_first 12
_journal_page_last 15
_journal_paper_doi 10.1021/acs.orglett.5b02989
_journal_volume 18
_journal_year 2016
_chemical_absolute_configuration rm
_chemical_formula_moiety ' C36 H42 N6 O6, 3(C H Cl3)'
_chemical_formula_sum 'C39 H45 Cl9 N6 O6'
_chemical_formula_weight 1012.86
_chemical_name_systematic
; 
 ? 
;
_space_group_IT_number 5
_symmetry_cell_setting monoclinic
_symmetry_space_group_name_Hall 'C 2y'
_symmetry_space_group_name_H-M 'C 1 2 1'
_atom_sites_solution_hydrogens geom
_atom_sites_solution_primary direct
_atom_sites_solution_secondary difmap
_audit_creation_method SHELXL-97
_cell_angle_alpha 90.00
_cell_angle_beta 131.46(2)
_cell_angle_gamma 90.00
_cell_formula_units_Z 4
_cell_length_a 19.470(3)
_cell_length_b 24.1563(14)
_cell_length_c 13.2943(17)
_cell_measurement_reflns_used 3981
_cell_measurement_temperature 100(2)
_cell_measurement_theta_max 26.05
_cell_measurement_theta_min 2.69
_cell_volume 4685.8(17)
_computing_cell_refinement
;
Oxford Diffraction Poland (2009). CrysAlis Red,
Version 1.171.33.42
;
_computing_data_collection
;
Oxford Diffraction Poland (2009). CrysAlis CCD,
Version 1.171.33.42
;
_computing_data_reduction
;
Oxford Diffraction Poland (2009). CrysAlis Red,
Version 1.171.33.42
;
_computing_molecular_graphics
;
Brandenburg & Putz (2006). Diamond 3.0. Crystal and Molecular
Structure Visualisation, University of Bonn, Germany
;
_computing_publication_material 'SHELXL-97 (Sheldrick, 1997)'
_computing_structure_refinement 'SHELXL-97 (Sheldrick, 1997)'
_computing_structure_solution 'SHELXS-97 (Sheldrick, 1990)'
_diffrn_ambient_temperature 100(2)
_diffrn_detector_area_resol_mean '1024x1024 with blocks 2x2'
_diffrn_measured_fraction_theta_full 0.999
_diffrn_measured_fraction_theta_max 0.999
_diffrn_measurement_device_type 'KUMA KM-4 with CCD detector'
_diffrn_measurement_method \w-scan
_diffrn_radiation_monochromator graphite
_diffrn_radiation_source 'fine-focus sealed tube'
_diffrn_radiation_type MoK\a
_diffrn_radiation_wavelength 0.71073
_diffrn_reflns_av_R_equivalents 0.0237
_diffrn_reflns_av_sigmaI/netI 0.1166
_diffrn_reflns_limit_h_max 24
_diffrn_reflns_limit_h_min -24
_diffrn_reflns_limit_k_max 28
_diffrn_reflns_limit_k_min -29
_diffrn_reflns_limit_l_max 12
_diffrn_reflns_limit_l_min -16
_diffrn_reflns_number 9927
_diffrn_reflns_theta_full 26.05
_diffrn_reflns_theta_max 26.05
_diffrn_reflns_theta_min 2.69
_exptl_absorpt_coefficient_mu 0.588
_exptl_absorpt_correction_T_max 0.8627
_exptl_absorpt_correction_T_min 0.8089
_exptl_absorpt_correction_type numerical
_exptl_absorpt_process_details
;
Oxford Diffraction Poland (2009). CrysAlis Red,
Version 1.171.33.42
;
_exptl_crystal_colour colourless
_exptl_crystal_density_diffrn 1.436
_exptl_crystal_density_meas 1.43
_exptl_crystal_density_method floatation
_exptl_crystal_description parallelepiped
_exptl_crystal_F_000 2088
_exptl_crystal_size_max 0.42
_exptl_crystal_size_mid 0.32
_exptl_crystal_size_min 0.27
_refine_diff_density_max 0.316
_refine_diff_density_min -0.426
_refine_diff_density_rms 0.069
_refine_ls_abs_structure_details 'Flack H D (1983), Acta Cryst. A39, 876-881'
_refine_ls_abs_structure_Flack 0.28(11)
_refine_ls_extinction_coef 0.0509(18)
_refine_ls_extinction_expression Fc^*^=kFc[1+0.001xFc^2^\l^3^/sin(2\q)]^-1/4^
_refine_ls_extinction_method SHELXL
_refine_ls_goodness_of_fit_ref 1.009
_refine_ls_hydrogen_treatment mixed
_refine_ls_matrix_type full
_refine_ls_number_parameters 624
_refine_ls_number_reflns 7466
_refine_ls_number_restraints 2
_refine_ls_restrained_S_all 1.009
_refine_ls_R_factor_all 0.1077
_refine_ls_R_factor_gt 0.0864
_refine_ls_shift/su_max 0.002
_refine_ls_shift/su_mean 0.000
_refine_ls_structure_factor_coef Fsqd
_refine_ls_weighting_details 'calc w=1/[\s^2^(Fo^2^)+(0.0843P)^2^+5.5972P] where P=(Fo^2^+2Fc^2^)/3'
_refine_ls_weighting_scheme calc
_refine_ls_wR_factor_gt 0.1773
_refine_ls_wR_factor_ref 0.1961
_reflns_number_gt 5562
_reflns_number_total 7466
_reflns_threshold_expression I>2\s(I)
_cod_data_source_file ol5b02989_si_002.cif
_cod_data_source_block k2b
_cod_depositor_comments 'Adding full bibliography for 1540693--1540694.cif.'
_cod_original_cell_volume 4686.1(9)
_cod_original_sg_symbol_H-M 'C 2'
_cod_database_code 1540694

loop_
_symmetry_equiv_pos_as_xyz
'x, y, z'
'-x, y, -z'
'x+1/2, y+1/2, z'
'-x+1/2, y+1/2, -z'

loop_
_atom_site_label
_atom_site_type_symbol
_atom_site_fract_x
_atom_site_fract_y
_atom_site_fract_z
_atom_site_U_iso_or_equiv
_atom_site_adp_type
_atom_site_occupancy
_atom_site_symmetry_multiplicity
_atom_site_calc_flag
_atom_site_refinement_flags
_atom_site_disorder_assembly
_atom_site_disorder_group
O1 O 0.1272(3) 0.5460(2) 0.0896(4) 0.0452(12) Uani 1 1 d . . .
O2 O 0.4058(3) 0.4418(2) 0.3691(5) 0.0438(12) Uani 1 1 d . . .
O3 O 0.1551(3) 0.39263(19) 0.3311(4) 0.0436(13) Uani 1 1 d . . .
O4 O 0.1496(3) 0.6129(3) 0.3709(5) 0.0652(17) Uani 1 1 d . . .
O5 O 0.4611(3) 0.57293(19) 0.5845(5) 0.0613(17) Uani 1 1 d . . .
O6 O 0.2926(3) 0.4525(2) 0.6423(4) 0.0486(13) Uani 1 1 d . . .
C1 C 0.1715(4) 0.5084(2) 0.1699(6) 0.0312(13) Uani 1 1 d . . .
C2 C 0.2712(4) 0.4979(3) 0.2308(6) 0.0397(17) Uani 1 1 d . . .
C3 C 0.3233(4) 0.4516(3) 0.3258(6) 0.0391(16) Uani 1 1 d . . .
C4 C 0.2826(4) 0.4133(3) 0.3597(7) 0.0438(16) Uani 1 1 d . . .
C5 C 0.1904(4) 0.4228(3) 0.3042(7) 0.0454(17) Uani 1 1 d . . .
C6 C 0.1378(4) 0.4683(2) 0.2105(6) 0.0291(13) Uani 1 1 d . . .
C7 C 0.3196(3) 0.5395(2) 0.2273(5) 0.0264(12) Uani 1 1 d . . .
H7 H 0.3835 0.5343 0.2796 0.032 Uiso 1 1 calc R . .
N1 N 0.2821(3) 0.5859(2) 0.1557(5) 0.0381(13) Uani 1 1 d . . .
H1 H 0.2222 0.5877 0.0904 0.046 Uiso 1 1 calc R . .
C8 C 0.3379(4) 0.6340(2) 0.1826(6) 0.0380(15) Uani 1 1 d . . .
H8 H 0.4024 0.6215 0.2345 0.057 Uiso 1 1 calc R . .
C9 C 0.3016(5) 0.6600(3) 0.0477(7) 0.0505(18) Uani 1 1 d . . .
H9A H 0.2384 0.6741 -0.0048 0.076 Uiso 1 1 calc R . .
H9B H 0.3018 0.6322 -0.0070 0.076 Uiso 1 1 calc R . .
C10 C 0.3745(5) 0.7125(3) 0.0916(7) 0.0509(18) Uani 1 1 d . . .
H10A H 0.4360 0.6975 0.1355 0.076 Uiso 1 1 calc R . .
H10B H 0.3522 0.7333 0.0107 0.076 Uiso 1 1 calc R . .
C11 C 0.3800(6) 0.7506(4) 0.1876(8) 0.058(2) Uani 1 1 d . . .
H11A H 0.4235 0.7810 0.2152 0.087 Uiso 1 1 calc R . .
H11B H 0.3190 0.7673 0.1407 0.087 Uiso 1 1 calc R . .
C12 C 0.4108(5) 0.7203(3) 0.3109(6) 0.0432(17) Uani 1 1 d . . .
H12A H 0.4157 0.7463 0.3731 0.065 Uiso 1 1 calc R . .
H12B H 0.4713 0.7028 0.3585 0.065 Uiso 1 1 calc R . .
C13 C 0.3372(6) 0.6759(3) 0.2606(8) 0.0498(18) Uani 1 1 d . . .
H13 H 0.2753 0.6935 0.2049 0.075 Uiso 1 1 calc R . .
N2 N 0.3613(3) 0.6476(2) 0.3852(5) 0.0331(11) Uani 1 1 d . . .
H2 H 0.4191 0.6413 0.4562 0.040 Uiso 1 1 calc R . .
C14 C 0.2998(5) 0.6333(3) 0.3872(7) 0.056(2) Uani 1 1 d . . .
H14 H 0.2431 0.6525 0.3262 0.067 Uiso 1 1 calc R . .
C15 C 0.3038(4) 0.5895(3) 0.4739(6) 0.0421(17) Uani 1 1 d . . .
C16 C 0.3844(4) 0.5579(3) 0.5595(6) 0.0378(15) Uani 1 1 d . . .
C17 C 0.3834(5) 0.5115(4) 0.6205(8) 0.060(2) Uani 1 1 d . . .
C18 C 0.2928(5) 0.4962(4) 0.5827(9) 0.062(2) Uani 1 1 d . . .
C19 C 0.2182(4) 0.5308(3) 0.5049(6) 0.0394(16) Uani 1 1 d . . .
C20 C 0.2148(5) 0.5794(3) 0.4411(7) 0.053(2) Uani 1 1 d . . .
C21 C 0.1307(5) 0.5130(3) 0.4605(7) 0.0527(19) Uani 1 1 d . . .
H21 H 0.1298 0.4790 0.4953 0.063 Uiso 1 1 calc R . .
N3 N 0.0577(4) 0.5379(3) 0.3818(5) 0.0440(15) Uani 1 1 d . . .
H3 H 0.0544 0.5735 0.3652 0.053 Uiso 1 1 calc R . .
C22 C -0.0250(5) 0.5025(4) 0.3170(7) 0.054(2) Uani 1 1 d . . .
H22 H -0.0101 0.4697 0.3744 0.081 Uiso 1 1 calc R . .
C23 C -0.1024(4) 0.5386(3) 0.2911(7) 0.0483(18) Uani 1 1 d . . .
H23A H -0.0797 0.5551 0.3765 0.072 Uiso 1 1 calc R . .
H23B H -0.1197 0.5690 0.2282 0.072 Uiso 1 1 calc R . .
C24 C -0.1862(4) 0.5022(3) 0.2314(7) 0.0451(17) Uani 1 1 d . . .
H24A H -0.1685 0.4731 0.2973 0.068 Uiso 1 1 calc R . .
H24B H -0.2342 0.5252 0.2167 0.068 Uiso 1 1 calc R . .
C25 C -0.2247(5) 0.4756(4) 0.1040(8) 0.066(2) Uani 1 1 d . . .
H25A H -0.2520 0.5041 0.0332 0.100 Uiso 1 1 calc R . .
H25B H -0.2738 0.4496 0.0765 0.100 Uiso 1 1 calc R . .
C26 C -0.1493(4) 0.4439(3) 0.1193(6) 0.0423(16) Uani 1 1 d . . .
H26A H -0.1740 0.4297 0.0309 0.063 Uiso 1 1 calc R . .
H26B H -0.1276 0.4120 0.1807 0.063 Uiso 1 1 calc R . .
C27 C -0.0686(4) 0.4846(3) 0.1771(8) 0.0481(18) Uani 1 1 d . . .
H27 H -0.0912 0.5177 0.1174 0.072 Uiso 1 1 calc R . .
N4 N 0.0078(4) 0.4567(3) 0.1930(7) 0.0629(19) Uani 1 1 d . . .
H4 H 0.0208 0.4218 0.2186 0.075 Uiso 1 1 calc R . .
C28 C 0.0561(3) 0.4833(3) 0.1694(5) 0.0266(12) Uani 1 1 d . . .
H28 H 0.0300 0.5164 0.1181 0.032 Uiso 1 1 calc R . .
C29 C 0.4558(4) 0.4748(3) 0.6899(6) 0.0319(13) Uani 1 1 d . . .
H29 H 0.5067 0.4827 0.6972 0.038 Uiso 1 1 calc R . .
N5 N 0.4579(5) 0.4288(3) 0.7475(7) 0.071(2) Uani 1 1 d . . .
H5 H 0.4210 0.4230 0.7630 0.086 Uiso 1 1 calc R . .
C30 C 0.5303(7) 0.3871(5) 0.7840(10) 0.087(3) Uani 1 1 d . . .
H30 H 0.5786 0.4067 0.7909 0.131 Uiso 1 1 calc R . .
C31 C 0.5730(5) 0.3638(4) 0.9216(9) 0.066(2) Uani 1 1 d . . .
H31A H 0.5255 0.3491 0.9215 0.099 Uiso 1 1 calc R . .
H31B H 0.6093 0.3923 0.9925 0.099 Uiso 1 1 calc R . .
C32 C 0.6346(7) 0.3173(4) 0.9412(10) 0.088(3) Uani 1 1 d D . .
H32A H 0.6895 0.3353 0.9651 0.132 Uiso 1 1 calc R . .
H32B H 0.6559 0.2959 1.0209 0.132 Uiso 1 1 calc R . .
C33 C 0.6021(5) 0.2774(4) 0.8361(8) 0.066(2) Uani 1 1 d D . .
H33A H 0.5582 0.2521 0.8267 0.099 Uiso 1 1 calc R . .
H33B H 0.6548 0.2549 0.8638 0.099 Uiso 1 1 calc R . .
C34 C 0.5553(5) 0.3036(4) 0.6987(8) 0.065(3) Uani 1 1 d . . .
H34A H 0.5249 0.2749 0.6280 0.098 Uiso 1 1 calc R . .
H34B H 0.6009 0.3231 0.7006 0.098 Uiso 1 1 calc R . .
C35 C 0.4819(6) 0.3461(4) 0.6706(9) 0.065(2) Uani 1 1 d . . .
H35 H 0.4392 0.3245 0.6730 0.097 Uiso 1 1 calc R . .
N6 N 0.4266(4) 0.3711(3) 0.5373(6) 0.0560(17) Uani 1 1 d . . .
H6 H 0.4514 0.3796 0.5030 0.067 Uiso 1 1 calc R . .
C36 C 0.3271(6) 0.3819(5) 0.4601(9) 0.072(3) Uani 1 1 d . . .
H36 H 0.2975 0.3649 0.4872 0.087 Uiso 1 1 calc R . .
C40 C 0.02923(18) 0.65443(11) 0.0890(3) 0.0493(7) Uani 0.50 1 d P . .
Cl1 Cl 0.02923(18) 0.65443(11) 0.0890(3) 0.0493(7) Uani 0.50 1 d P . .
Cl2 Cl 0.0912(2) 0.71916(13) 0.1533(4) 0.0519(9) Uani 0.50 1 d P . .
Cl3 Cl -0.0497(2) 0.65008(18) 0.1084(3) 0.0587(11) Uani 0.50 1 d P . .
C41 C 0.1909(7) 0.3378(5) 0.5735(11) 0.094(3) Uani 1 1 d . . .
H41 H 0.2130 0.3655 0.5447 0.141 Uiso 1 1 calc R A .
Cl41 Cl 0.0738(3) 0.36210(17) 0.5095(4) 0.0720(12) Uani 0.619(4) 1 d P A -1
Cl51 Cl 0.1642(3) 0.27830(14) 0.4850(4) 0.0693(12) Uani 0.619(4) 1 d P A -1
Cl61 Cl 0.2561(3) 0.34185(19) 0.7359(4) 0.0907(16) Uani 0.619(4) 1 d P A -1
Cl42 Cl 0.3001(4) 0.3005(2) 0.7033(5) 0.0591(16) Uani 0.381(4) 1 d P A -2
Cl52 Cl 0.1648(4) 0.3636(2) 0.6605(7) 0.0612(18) Uani 0.381(4) 1 d P A -2
Cl62 Cl 0.1037(8) 0.3043(6) 0.4538(11) 0.133(4) Uani 0.381(4) 1 d P A -2
C51 C 0.4961(15) 0.5463(9) -0.0620(19) 0.083(6) Uani 0.50 1 d P . .
Cl4 Cl 0.4337(3) 0.50444(19) -0.0469(4) 0.0636(11) Uani 0.50 1 d P . .
Cl5 Cl 0.5675(2) 0.56666(16) -0.0319(4) 0.0485(9) Uani 0.50 1 d P . .
Cl6 Cl 0.5178(3) 0.60130(17) 0.1249(4) 0.0623(11) Uani 0.50 1 d P . .
C61 C 0.0667(18) 0.3140(10) 0.118(3) 0.097(8) Uani 0.50 1 d P . .
H61 H 0.1091 0.3290 0.2112 0.146 Uiso 0.50 1 calc PR . .
Cl7 Cl 0.0805(3) 0.33845(19) 0.0128(4) 0.0652(11) Uani 0.50 1 d P . .
Cl8 Cl 0.0595(2) 0.23689(13) 0.1002(4) 0.1083(11) Uani 1 1 d . . .
C71 C 0.1630(8) 0.6854(6) 0.5649(14) 0.042(3) Uani 0.50 1 d P . .
H71 H 0.1685 0.6750 0.4977 0.064 Uiso 0.50 1 calc PR . .
Cl9 Cl 0.0510(3) 0.6690(2) 0.4918(5) 0.0736(14) Uani 0.50 1 d P . .
Cl10 Cl 0.2365(4) 0.64283(18) 0.7002(5) 0.0842(16) Uani 0.50 1 d P . .
Cl11 Cl 0.1888(4) 0.7542(2) 0.5968(6) 0.0852(15) Uani 0.50 1 d P . .

loop_
_atom_site_aniso_label
_atom_site_aniso_U_11
_atom_site_aniso_U_22
_atom_site_aniso_U_33
_atom_site_aniso_U_23
_atom_site_aniso_U_13
_atom_site_aniso_U_12
O1 0.037(2) 0.061(3) 0.044(2) 0.003(2) 0.029(2) -0.015(2)
O2 0.036(2) 0.047(3) 0.073(3) 0.024(2) 0.047(2) 0.0093(19)
O3 0.0178(19) 0.048(3) 0.028(2) 0.0220(19) -0.0004(17) 0.0103(18)
O4 0.045(3) 0.117(5) 0.060(3) 0.015(3) 0.046(3) 0.015(3)
O5 0.050(3) 0.031(2) 0.040(3) -0.014(2) 0.003(2) -0.007(2)
O6 0.027(2) 0.068(3) 0.040(2) -0.010(2) 0.0183(19) -0.016(2)
C1 0.034(3) 0.021(3) 0.050(3) -0.005(2) 0.033(3) -0.007(2)
C2 0.025(3) 0.068(5) 0.024(3) 0.005(3) 0.016(2) 0.014(3)
C3 0.027(3) 0.030(3) 0.039(3) 0.011(3) 0.013(3) -0.008(2)
C4 0.042(4) 0.048(4) 0.045(4) 0.001(3) 0.030(3) -0.002(3)
C5 0.041(4) 0.050(4) 0.050(4) -0.003(3) 0.032(3) -0.004(3)
C6 0.035(3) 0.027(3) 0.033(3) 0.002(2) 0.025(3) -0.005(2)
C7 0.025(3) 0.031(3) 0.027(3) -0.001(2) 0.018(2) 0.000(2)
N1 0.041(3) 0.035(3) 0.051(3) 0.023(2) 0.035(3) 0.030(2)
C8 0.048(3) 0.014(3) 0.052(4) -0.021(2) 0.033(3) -0.010(2)
C9 0.048(4) 0.052(4) 0.054(4) 0.002(3) 0.035(3) -0.003(3)
C10 0.052(4) 0.056(5) 0.046(4) -0.001(3) 0.033(4) -0.003(3)
C11 0.065(5) 0.058(5) 0.061(5) 0.003(4) 0.046(4) 0.005(4)
C12 0.059(4) 0.031(3) 0.043(3) 0.010(3) 0.035(3) 0.033(3)
C13 0.089(5) 0.024(3) 0.069(5) -0.008(3) 0.066(4) 0.007(3)
N2 0.035(3) 0.038(3) 0.031(2) -0.005(2) 0.024(2) -0.005(2)
C14 0.044(4) 0.060(5) 0.049(4) -0.014(4) 0.024(3) 0.005(3)
C15 0.038(3) 0.056(4) 0.027(3) -0.029(3) 0.019(3) -0.011(3)
C16 0.042(3) 0.044(4) 0.037(3) -0.003(3) 0.030(3) -0.005(3)
C17 0.064(5) 0.050(5) 0.069(5) -0.007(4) 0.045(4) -0.001(4)
C18 0.053(4) 0.056(5) 0.069(5) -0.015(4) 0.037(4) -0.009(4)
C19 0.022(3) 0.062(4) 0.022(3) 0.009(3) 0.009(2) 0.010(3)
C20 0.059(4) 0.048(4) 0.040(4) -0.009(3) 0.029(3) 0.011(4)
C21 0.061(5) 0.045(4) 0.049(4) 0.002(3) 0.035(4) 0.003(4)
N3 0.051(3) 0.071(4) 0.033(3) -0.004(3) 0.038(3) 0.001(3)
C22 0.050(4) 0.063(5) 0.045(4) 0.006(3) 0.030(3) 0.007(4)
C23 0.043(4) 0.057(5) 0.055(4) -0.015(3) 0.037(3) -0.012(3)
C24 0.040(3) 0.047(4) 0.048(4) -0.006(3) 0.029(3) -0.003(3)
C25 0.041(4) 0.071(6) 0.059(5) -0.014(4) 0.021(4) 0.002(4)
C26 0.024(3) 0.057(4) 0.035(3) -0.005(3) 0.014(3) 0.006(3)
C27 0.043(4) 0.057(5) 0.064(5) -0.013(4) 0.044(4) -0.016(3)
N4 0.071(4) 0.056(5) 0.072(4) 0.015(3) 0.052(4) 0.015(3)
C28 0.020(2) 0.037(3) 0.023(3) -0.008(2) 0.014(2) -0.003(2)
C29 0.024(3) 0.038(3) 0.037(3) -0.006(2) 0.022(3) -0.008(2)
N5 0.063(4) 0.095(6) 0.066(4) 0.043(4) 0.046(4) 0.011(4)
C30 0.065(6) 0.112(9) 0.070(6) -0.007(6) 0.038(5) -0.014(6)
C31 0.049(4) 0.075(6) 0.064(5) 0.015(4) 0.033(4) 0.002(4)
C32 0.083(7) 0.099(9) 0.081(7) 0.007(6) 0.054(6) 0.002(6)
C33 0.054(5) 0.067(6) 0.069(5) 0.013(5) 0.037(4) 0.010(4)
C34 0.045(4) 0.075(6) 0.057(5) 0.051(4) 0.026(4) 0.032(4)
C35 0.077(5) 0.060(5) 0.069(5) 0.001(4) 0.053(5) 0.005(4)
N6 0.062(4) 0.051(4) 0.060(4) 0.007(3) 0.042(3) 0.008(3)
C36 0.079(6) 0.092(7) 0.080(6) 0.019(5) 0.067(5) 0.006(5)
C40 0.0513(15) 0.0282(13) 0.0547(15) -0.0087(11) 0.0292(13) -0.0126(12)
Cl1 0.0513(15) 0.0282(13) 0.0547(15) -0.0087(11) 0.0292(13) -0.0126(12)
Cl2 0.061(2) 0.0259(16) 0.064(2) -0.0047(14) 0.0390(18) 0.0135(14)
Cl3 0.0348(16) 0.074(3) 0.0472(18) -0.0121(17) 0.0185(14) 0.0201(17)
C41 0.099(8) 0.090(8) 0.093(7) 0.003(6) 0.064(7) -0.011(6)
Cl41 0.082(2) 0.075(3) 0.075(2) -0.0035(18) 0.059(2) -0.0174(19)
Cl51 0.133(3) 0.0402(17) 0.0610(19) 0.0218(14) 0.075(2) 0.0287(19)
Cl61 0.135(4) 0.079(3) 0.078(2) 0.019(2) 0.079(3) 0.004(3)
Cl42 0.061(3) 0.063(3) 0.063(3) 0.007(2) 0.045(3) 0.005(2)
Cl52 0.084(4) 0.046(3) 0.110(5) 0.009(3) 0.088(4) 0.010(2)
Cl62 0.141(9) 0.151(11) 0.115(7) -0.001(7) 0.089(7) -0.020(8)
C51 0.097(14) 0.068(13) 0.073(12) -0.014(9) 0.052(12) -0.006(11)
Cl4 0.061(2) 0.067(3) 0.074(3) -0.006(2) 0.050(2) -0.0186(19)
Cl5 0.0315(15) 0.054(2) 0.056(2) 0.0053(16) 0.0267(15) -0.0073(14)
Cl6 0.068(2) 0.049(2) 0.063(2) 0.0172(17) 0.040(2) 0.0023(18)
C61 0.152(19) 0.091(16) 0.14(2) 0.035(14) 0.138(18) 0.023(14)
Cl7 0.084(3) 0.056(2) 0.069(2) -0.0011(19) 0.056(2) 0.001(2)
Cl8 0.102(2) 0.0704(17) 0.140(3) 0.0027(17) 0.075(2) -0.0139(15)
C71 0.035(6) 0.039(7) 0.046(8) 0.008(6) 0.024(6) 0.010(5)
Cl9 0.050(2) 0.067(3) 0.094(3) -0.012(2) 0.043(2) 0.0179(18)
Cl10 0.099(3) 0.043(2) 0.078(3) 0.0010(19) 0.045(3) 0.027(2)
Cl11 0.093(3) 0.074(3) 0.095(4) 0.003(3) 0.065(3) 0.009(3)

loop_
_atom_type_symbol
_atom_type_description
_atom_type_scat_dispersion_real
_atom_type_scat_dispersion_imag
_atom_type_scat_source
C C 0.0033 0.0016 'International Tables Vol C Tables 4.2.6.8 and 6.1.1.4'
H H 0.0000 0.0000 'International Tables Vol C Tables 4.2.6.8 and 6.1.1.4'
N N 0.0061 0.0033 'International Tables Vol C Tables 4.2.6.8 and 6.1.1.4'
O O 0.0106 0.0060 'International Tables Vol C Tables 4.2.6.8 and 6.1.1.4'
Cl Cl 0.1484 0.1585 'International Tables Vol C Tables 4.2.6.8 and 6.1.1.4'

loop_
_geom_angle_atom_site_label_1
_geom_angle_atom_site_label_2
_geom_angle_atom_site_label_3
_geom_angle
_geom_angle_site_symmetry_1
_geom_angle_site_symmetry_3
O1 C1 C6 125.9(5) . .
O1 C1 C2 119.6(5) . .
C6 C1 C2 114.4(5) . .
C7 C2 C3 118.4(5) . .
C7 C2 C1 120.2(6) . .
C3 C2 C1 119.0(6) . .
O2 C3 C4 120.0(5) . .
O2 C3 C2 117.3(5) . .
C4 C3 C2 122.3(6) . .
C36 C4 C5 112.9(7) . .
C36 C4 C3 125.0(7) . .
C5 C4 C3 119.1(6) . .
O3 C5 C4 121.0(7) . .
O3 C5 C6 119.6(6) . .
C4 C5 C6 119.4(7) . .
C28 C6 C5 121.7(6) . .
C28 C6 C1 111.7(5) . .
C5 C6 C1 125.7(5) . .
N1 C7 C2 124.5(5) . .
N1 C7 H7 117.8 . .
C2 C7 H7 117.8 . .
C7 N1 C8 121.8(5) . .
C7 N1 H1 119.1 . .
C8 N1 H1 119.1 . .
C13 C8 N1 111.8(6) . .
C13 C8 C9 109.2(6) . .
N1 C8 C9 109.9(5) . .
C13 C8 H8 108.6 . .
N1 C8 H8 108.6 . .
C9 C8 H8 108.6 . .
C8 C9 C10 105.5(5) . .
C8 C9 H9A 110.6 . .
C10 C9 H9A 110.6 . .
C8 C9 H9B 110.6 . .
C10 C9 H9B 110.6 . .
H9A C9 H9B 108.8 . .
C11 C10 C9 108.8(6) . .
C11 C10 H10A 109.9 . .
C9 C10 H10A 109.9 . .
C11 C10 H10B 109.9 . .
C9 C10 H10B 109.9 . .
H10A C10 H10B 108.3 . .
C12 C11 C10 112.0(7) . .
C12 C11 H11A 109.2 . .
C10 C11 H11A 109.2 . .
C12 C11 H11B 109.2 . .
C10 C11 H11B 109.2 . .
H11A C11 H11B 107.9 . .
C11 C12 C13 106.2(6) . .
C11 C12 H12A 110.5 . .
C13 C12 H12A 110.5 . .
C11 C12 H12B 110.5 . .
C13 C12 H12B 110.5 . .
H12A C12 H12B 108.7 . .
C8 C13 C12 110.4(6) . .
C8 C13 N2 108.5(5) . .
C12 C13 N2 107.8(6) . .
C8 C13 H13 110.0 . .
C12 C13 H13 110.0 . .
N2 C13 H13 110.0 . .
C14 N2 C13 121.4(6) . .
C14 N2 H2 119.3 . .
C13 N2 H2 119.3 . .
N2 C14 C15 128.9(7) . .
N2 C14 H14 115.5 . .
C15 C14 H14 115.5 . .
C16 C15 C20 127.0(7) . .
C16 C15 C14 117.3(6) . .
C20 C15 C14 114.9(6) . .
O5 C16 C17 121.0(6) . .
O5 C16 C15 120.9(6) . .
C17 C16 C15 118.1(6) . .
C29 C17 C16 120.4(7) . .
C29 C17 C18 120.7(8) . .
C16 C17 C18 117.6(7) . .
O6 C18 C19 121.0(7) . .
O6 C18 C17 117.2(7) . .
C19 C18 C17 121.1(8) . .
C18 C19 C20 123.9(7) . .
C18 C19 C21 119.9(7) . .
C20 C19 C21 115.0(6) . .
O4 C20 C19 127.1(8) . .
O4 C20 C15 121.1(8) . .
C19 C20 C15 111.8(6) . .
N3 C21 C19 126.0(8) . .
N3 C21 H21 117.0 . .
C19 C21 H21 117.0 . .
C21 N3 C22 114.1(7) . .
C21 N3 H3 123.0 . .
C22 N3 H3 123.0 . .
N3 C22 C27 112.9(6) . .
N3 C22 C23 108.6(6) . .
C27 C22 C23 102.3(6) . .
N3 C22 H22 110.9 . .
C27 C22 H22 110.9 . .
C23 C22 H22 110.9 . .
C24 C23 C22 109.5(6) . .
C24 C23 H23A 109.8 . .
C22 C23 H23A 109.8 . .
C24 C23 H23B 109.8 . .
C22 C23 H23B 109.8 . .
H23A C23 H23B 108.2 . .
C25 C24 C23 113.8(7) . .
C25 C24 H24A 108.8 . .
C23 C24 H24A 108.8 . .
C25 C24 H24B 108.8 . .
C23 C24 H24B 108.8 . .
H24A C24 H24B 107.7 . .
C24 C25 C26 110.4(6) . .
C24 C25 H25A 109.6 . .
C26 C25 H25A 109.6 . .
C24 C25 H25B 109.6 . .
C26 C25 H25B 109.6 . .
H25A C25 H25B 108.1 . .
C25 C26 C27 108.2(6) . .
C25 C26 H26A 110.1 . .
C27 C26 H26A 110.1 . .
C25 C26 H26B 110.1 . .
C27 C26 H26B 110.1 . .
H26A C26 H26B 108.4 . .
C22 C27 N4 104.8(6) . .
C22 C27 C26 110.5(6) . .
N4 C27 C26 111.3(6) . .
C22 C27 H27 110.0 . .
N4 C27 H27 110.0 . .
C26 C27 H27 110.0 . .
C28 N4 C27 122.0(6) . .
C28 N4 H4 119.0 . .
C27 N4 H4 119.0 . .
N4 C28 C6 126.9(6) . .
N4 C28 H28 116.6 . .
C6 C28 H28 116.6 . .
N5 C29 C17 123.4(6) . .
N5 C29 H29 118.3 . .
C17 C29 H29 118.3 . .
C29 N5 C30 113.8(7) . .
C29 N5 H5 123.1 . .
C30 N5 H5 123.1 . .
C35 C30 N5 106.3(7) . .
C35 C30 C31 116.1(10) . .
N5 C30 C31 106.2(8) . .
C35 C30 H30 109.3 . .
N5 C30 H30 109.3 . .
C31 C30 H30 109.3 . .
C30 C31 C32 102.5(8) . .
C30 C31 H31A 111.3 . .
C32 C31 H31A 111.3 . .
C30 C31 H31B 111.3 . .
C32 C31 H31B 111.3 . .
H31A C31 H31B 109.2 . .
C33 C32 C31 122.0(8) . .
C33 C32 H32A 106.8 . .
C31 C32 H32A 106.8 . .
C33 C32 H32B 106.8 . .
C31 C32 H32B 106.8 . .
H32A C32 H32B 106.7 . .
C32 C33 C34 114.0(8) . .
C32 C33 H33A 108.8 . .
C34 C33 H33A 108.8 . .
C32 C33 H33B 108.8 . .
C34 C33 H33B 108.8 . .
H33A C33 H33B 107.7 . .
C33 C34 C35 106.2(7) . .
C33 C34 H34A 110.5 . .
C35 C34 H34A 110.5 . .
C33 C34 H34B 110.5 . .
C35 C34 H34B 110.5 . .
H34A C34 H34B 108.7 . .
N6 C35 C30 114.4(8) . .
N6 C35 C34 112.1(7) . .
C30 C35 C34 108.6(8) . .
N6 C35 H35 107.1 . .
C30 C35 H35 107.1 . .
C34 C35 H35 107.1 . .
C35 N6 C36 118.8(7) . .
C35 N6 H6 120.6 . .
C36 N6 H6 120.6 . .
C4 C36 N6 120.1(8) . .
C4 C36 H36 119.9 . .
N6 C36 H36 119.9 . .
Cl3 C40 Cl2 111.4(3) . .
Cl3 C40 Cl1 110.0(2) . 2
Cl2 C40 Cl1 105.2(2) . 2
Cl3 C40 C40 110.0(2) . 2
Cl2 C40 C40 105.2(2) . 2
Cl3 Cl1 Cl2 111.4(3) . .
Cl3 Cl1 Cl1 110.0(2) . 2
Cl2 Cl1 Cl1 105.2(2) . 2
Cl3 Cl1 C40 110.0(2) . 2
Cl2 Cl1 C40 105.2(2) . 2
Cl62 C41 Cl61 137.8(9) . .
Cl62 C41 Cl52 105.9(9) . .
Cl61 C41 Cl51 125.3(8) . .
Cl52 C41 Cl51 134.6(8) . .
Cl62 C41 Cl42 119.5(9) . .
Cl52 C41 Cl42 103.0(6) . .
Cl51 C41 Cl42 82.5(6) . .
Cl62 C41 Cl41 62.7(7) . .
Cl61 C41 Cl41 102.9(7) . .
Cl51 C41 Cl41 102.8(6) . .
Cl42 C41 Cl41 148.3(8) . .
Cl62 C41 H41 114.0 . .
Cl61 C41 H41 108.2 . .
Cl52 C41 H41 115.0 . .
Cl51 C41 H41 108.2 . .
Cl42 C41 H41 99.4 . .
Cl41 C41 H41 108.2 . .
Cl5 C51 Cl6 65.5(11) . 2_655
Cl5 C51 Cl4 81.5(12) . 2_655
Cl6 C51 Cl4 146.0(16) 2_655 2_655
Cl5 C51 C51 110.5(18) . 2_655
Cl6 C51 C51 116.6(9) 2_655 2_655
Cl4 C51 C51 66.4(10) 2_655 2_655
Cl5 C51 Cl4 157.1(17) . .
Cl6 C51 Cl4 135.9(15) 2_655 .
Cl4 C51 Cl4 75.9(11) 2_655 .
C51 C51 Cl4 56.3(12) 2_655 .
C51 Cl4 C51 57.3(14) 2_655 .
C51 Cl4 Cl5 42.8(9) 2_655 2_655
C51 Cl4 Cl5 82.0(8) . 2_655
C51 Cl4 Cl4 55.6(9) 2_655 2_655
C51 Cl4 Cl4 48.5(7) . 2_655
Cl5 Cl4 Cl4 98.3(2) 2_655 2_655
C51 Cl5 Cl6 64.7(10) . 2_655
C51 Cl5 Cl4 55.7(10) . 2_655
Cl6 Cl5 Cl4 119.9(3) 2_655 2_655
C51 Cl6 Cl5 49.8(9) 2_655 2_655
Cl7 C61 Cl8 106.6(13) . .
Cl7 C61 Cl7 95.1(11) . 2
Cl8 C61 Cl7 102.4(12) . 2
Cl7 C61 H61 116.6 . .
Cl8 C61 H61 116.6 . .
Cl7 C61 H61 116.6 2 .
C61 Cl7 C61 74.1(15) . 2
C61 Cl8 Cl8 95.0(9) . 2
Cl11 C71 Cl10 114.9(8) . .
Cl11 C71 Cl9 114.4(8) . .
Cl10 C71 Cl9 108.4(8) . .
Cl11 C71 H71 106.2 . .
Cl10 C71 H71 106.2 . .
Cl9 C71 H71 106.2 . .
C71 Cl9 Cl9 147.8(6) . 2_556

loop_
_geom_bond_atom_site_label_1
_geom_bond_atom_site_label_2
_geom_bond_distance
_geom_bond_site_symmetry_2
O1 C1 1.221(8) .
O2 C3 1.320(8) .
O3 C5 1.206(8) .
O4 C20 1.252(9) .
O5 C16 1.347(9) .
O6 C18 1.323(10) .
C1 C6 1.460(8) .
C1 C2 1.551(8) .
C2 C7 1.399(9) .
C2 C3 1.475(8) .
C3 C4 1.470(9) .
C4 C36 1.257(11) .
C4 C5 1.437(9) .
C5 C6 1.455(9) .
C6 C28 1.345(8) .
C7 N1 1.333(7) .
C7 H7 0.9500 .
N1 C8 1.463(8) .
N1 H1 0.8800 .
C8 C13 1.455(8) .
C8 C9 1.561(10) .
C8 H8 1.0000 .
C9 C10 1.691(11) .
C9 H9A 0.9900 .
C9 H9B 0.9900 .
C10 C11 1.518(11) .
C10 H10A 0.9900 .
C10 H10B 0.9900 .
C11 C12 1.510(11) .
C11 H11A 0.9900 .
C11 H11B 0.9900 .
C12 C13 1.545(11) .
C12 H12A 0.9900 .
C12 H12B 0.9900 .
C13 N2 1.550(9) .
C13 H13 1.0000 .
N2 C14 1.263(10) .
N2 H2 0.8800 .
C14 C15 1.529(12) .
C14 H14 0.9500 .
C15 C16 1.407(10) .
C15 C20 1.501(11) .
C16 C17 1.390(11) .
C17 C29 1.379(10) .
C17 C18 1.526(12) .
C18 C19 1.373(10) .
C19 C20 1.425(11) .
C19 C21 1.449(10) .
C21 N3 1.229(9) .
C21 H21 0.9500 .
N3 C22 1.493(10) .
N3 H3 0.8800 .
C22 C27 1.508(11) .
C22 C23 1.570(10) .
C22 H22 1.0000 .
C23 C24 1.533(9) .
C23 H23A 0.9900 .
C23 H23B 0.9900 .
C24 C25 1.470(11) .
C24 H24A 0.9900 .
C24 H24B 0.9900 .
C25 C26 1.546(10) .
C25 H25A 0.9900 .
C25 H25B 0.9900 .
C26 C27 1.558(9) .
C26 H26A 0.9900 .
C26 H26B 0.9900 .
C27 N4 1.515(9) .
C27 H27 1.0000 .
N4 C28 1.339(9) .
N4 H4 0.8800 .
C28 H28 0.9500 .
C29 N5 1.334(9) .
C29 H29 0.9500 .
N5 C30 1.526(14) .
N5 H5 0.8800 .
C30 C35 1.504(13) .
C30 C31 1.530(13) .
C30 H30 1.0000 .
C31 C32 1.534(13) .
C31 H31A 0.9900 .
C31 H31B 0.9900 .
C32 C33 1.453(5) .
C32 H32A 0.9900 .
C32 H32B 0.9900 .
C33 C34 1.538(11) .
C33 H33A 0.9900 .
C33 H33B 0.9900 .
C34 C35 1.590(12) .
C34 H34A 0.9900 .
C34 H34B 0.9900 .
C35 N6 1.462(11) .
C35 H35 1.0000 .
N6 C36 1.498(11) .
N6 H6 0.8800 .
C36 H36 0.9500 .
C40 Cl3 1.723(5) .
C40 Cl2 1.808(4) .
C40 Cl1 1.824(6) 2
C40 C40 1.824(6) 2
Cl1 Cl3 1.723(5) .
Cl1 Cl2 1.808(4) .
Cl1 Cl1 1.824(6) 2
Cl1 C40 1.824(6) 2
C41 Cl62 1.579(15) .
C41 Cl61 1.630(12) .
C41 Cl52 1.661(14) .
C41 Cl51 1.706(13) .
C41 Cl42 1.858(13) .
C41 Cl41 1.923(13) .
C41 H41 1.0000 .
C51 Cl5 1.26(2) .
C51 Cl6 1.50(2) 2_655
C51 Cl4 1.54(2) 2_655
C51 C51 1.55(4) 2_655
C51 Cl4 1.69(2) .
Cl4 C51 1.54(2) 2_655
Cl4 Cl5 1.841(6) 2_655
Cl4 Cl4 1.990(8) 2_655
Cl5 Cl6 1.507(6) 2_655
Cl5 Cl4 1.841(6) 2_655
Cl6 C51 1.50(2) 2_655
Cl6 Cl5 1.507(6) 2_655
C61 Cl7 1.692(19) .
C61 Cl8 1.87(3) .
C61 Cl7 2.23(2) 2
C61 H61 1.0000 .
Cl7 C61 2.23(2) 2
Cl8 Cl8 2.072(7) 2
C71 Cl11 1.705(15) .
C71 Cl10 1.712(13) .
C71 Cl9 1.746(14) .
C71 H71 1.0000 .
Cl9 Cl9 2.137(9) 2_556

loop_
_geom_hbond_atom_site_label_D
_geom_hbond_atom_site_label_H
_geom_hbond_atom_site_label_A
_geom_hbond_distance_DH
_geom_hbond_distance_HA
_geom_hbond_distance_DA
_geom_hbond_angle_DHA
N1 H1 O1 0.88 2.10 2.701(7) 124.7
N2 H2 O5 0.88 2.11 2.689(7) 122.5
N3 H3 O4 0.88 2.04 2.618(9) 122.2
N4 H4 O3 0.88 2.10 2.650(7) 120.0
N5 H5 O6 0.88 2.01 2.585(8) 122.3
N6 H6 O2 0.88 2.03 2.623(8) 123.8
